data_4065176
loop_
_publ_author_name
'Zlatogorsky, Sergey'
'Muryn, Christopher A.'
'Tuna, Floriana'
'Evans, David J.'
'Ingleson, Michael J.'

_publ_section_title
;
 Synthesis, Structures, and Reactivity of Chelating
 Bis-N-Heterocyclic-Carbene Complexes of Iron(II)
;
_journal_issue 18
_journal_name_full Organometallics
_journal_page_first 4974
_journal_paper_doi 10.1021/om200605b
_journal_volume 30
_journal_year 2011
_chemical_formula_moiety 'C31 H40 Br2 Fe N4'
_chemical_formula_sum 'C31 H40 Br2 Fe N4'
_chemical_formula_weight 684.34
_chemical_name_systematic
; 
 ? 
;
_space_group_IT_number 19
_symmetry_cell_setting orthorhombic
_symmetry_space_group_name_Hall 'P 2ac 2ab'
_symmetry_space_group_name_H-M 'P 21 21 21'
_atom_sites_solution_hydrogens geom
_atom_sites_solution_primary direct
_atom_sites_solution_secondary difmap
_audit_creation_method SHELXL-97
_cell_angle_alpha 90.000(5)
_cell_angle_beta 90.000(5)
_cell_angle_gamma 90.000(5)
_cell_formula_units_Z 4
_cell_length_a 12.769(5)
_cell_length_b 16.965(5)
_cell_length_c 14.683(5)
_cell_measurement_reflns_used 1928
_cell_measurement_temperature 100(2)
_cell_measurement_theta_max 23.8272
_cell_measurement_theta_min 2.8756
_cell_volume 3180.7(19)
_computing_cell_refinement
;
CrysAlis RED, Oxford Diffraction Ltd.,
Version 1.171.33.52 (release 06-11-2009 CrysAlis171 .NET)
(compiled Nov  6 2009,16:24:50)
;
_computing_data_collection
;
CrysAlis CCD, Oxford Diffraction Ltd.,
Version 1.171.33.52 (release 06-11-2009 CrysAlis171 .NET)
(compiled Nov  6 2009,16:24:50)
;
_computing_data_reduction
;
CrysAlis RED, Oxford Diffraction Ltd.,
Version 1.171.33.52 (release 06-11-2009 CrysAlis171 .NET)
(compiled Nov  6 2009,16:24:50)
;
_computing_molecular_graphics 'SHELXL-97 (Sheldrick, 1997)'
_computing_publication_material 'SHELXL-97 (Sheldrick, 1997)'
_computing_structure_refinement 'SHELXL-97 (Sheldrick, 1997)'
_computing_structure_solution 'SHELXS-97 (Sheldrick, 1990)'
_diffrn_ambient_temperature 100(2)
_diffrn_detector_area_resol_mean 8.3367
_diffrn_measured_fraction_theta_full 0.807
_diffrn_measured_fraction_theta_max 0.807
_diffrn_measurement_device_type 'Oxford Diffraction XCalibur 2'
_diffrn_measurement_method 'phi and omega'
_diffrn_radiation_monochromator graphite
_diffrn_radiation_source 'Enhance (Mo) X-ray Source'
_diffrn_radiation_type MoK\a
_diffrn_radiation_wavelength 0.71073
_diffrn_reflns_av_R_equivalents 0.1226
_diffrn_reflns_av_sigmaI/netI 0.1357
_diffrn_reflns_limit_h_max 9
_diffrn_reflns_limit_h_min -14
_diffrn_reflns_limit_k_max 17
_diffrn_reflns_limit_k_min -13
_diffrn_reflns_limit_l_max 15
_diffrn_reflns_limit_l_min -14
_diffrn_reflns_number 7580
_diffrn_reflns_theta_full 23.84
_diffrn_reflns_theta_max 23.84
_diffrn_reflns_theta_min 3.86
_exptl_absorpt_coefficient_mu 3.012
_exptl_absorpt_correction_T_max 0.9562
_exptl_absorpt_correction_T_min 0.6608
_exptl_absorpt_correction_type multi-scan
_exptl_absorpt_process_details
; 
CrysAlis RED, Oxford Diffraction Ltd.,
Version 1.171.34.9 (release 08-12-2009 CrysAlis171 .NET)
(compiled Dec  8 2009,17:31:18)
Empirical absorption correction using spherical harmonics,
 implemented in SCALE3 ABSPACK scaling algorithm. 
;
_exptl_crystal_colour colorless
_exptl_crystal_density_diffrn 1.429
_exptl_crystal_density_method 'not measured'
_exptl_crystal_description plate
_exptl_crystal_F_000 1400
_exptl_crystal_size_max 0.15
_exptl_crystal_size_mid 0.10
_exptl_crystal_size_min 0.02
_refine_diff_density_max 0.811
_refine_diff_density_min -0.664
_refine_diff_density_rms 0.124
_refine_ls_abs_structure_details 'Flack H D (1983), Acta Cryst. A39, 876-881'
_refine_ls_abs_structure_Flack -0.02(2)
_refine_ls_extinction_method none
_refine_ls_goodness_of_fit_ref 0.958
_refine_ls_hydrogen_treatment constr
_refine_ls_matrix_type full
_refine_ls_number_parameters 351
_refine_ls_number_reflns 3705
_refine_ls_number_restraints 33
_refine_ls_restrained_S_all 0.955
_refine_ls_R_factor_all 0.0866
_refine_ls_R_factor_gt 0.0589
_refine_ls_shift/su_max 0.000
_refine_ls_shift/su_mean 0.000
_refine_ls_structure_factor_coef Fsqd
_refine_ls_weighting_details 'calc w=1/[\s^2^(Fo^2^)+(0.0885P)^2^+0.0000P] where P=(Fo^2^+2Fc^2^)/3'
_refine_ls_weighting_scheme calc
_refine_ls_wR_factor_gt 0.1411
_refine_ls_wR_factor_ref 0.1552
_reflns_number_gt 2628
_reflns_number_total 3705
_reflns_threshold_expression >2sigma(I)
_cod_data_source_file om200605b_si_001.cif
_cod_data_source_block c:\workdo~1\crystals\omji62~1\omji62
_cod_depositor_comments 'Adding full bibliography for 4065173--4065179.cif.'
_cod_original_sg_symbol_H-M P212121
_cod_database_code 4065176

loop_
_symmetry_equiv_pos_as_xyz
'x, y, z'
'-x+1/2, -y, z+1/2'
'x+1/2, -y+1/2, -z'
'-x, y+1/2, -z+1/2'

loop_
_atom_site_label
_atom_site_type_symbol
_atom_site_fract_x
_atom_site_fract_y
_atom_site_fract_z
_atom_site_U_iso_or_equiv
_atom_site_adp_type
_atom_site_occupancy
_atom_site_symmetry_multiplicity
_atom_site_calc_flag
_atom_site_refinement_flags
Fe1 Fe 0.47587(13) 0.09926(10) 0.13585(11) 0.0208(5) Uani 1 1 d .
Br1 Br 0.47692(11) 0.23547(7) 0.17918(9) 0.0340(4) Uani 1 1 d .
Br2 Br 0.43817(10) 0.05930(8) -0.01977(9) 0.0337(4) Uani 1 1 d .
N1 N 0.4094(6) -0.0524(6) 0.2258(6) 0.019(2) Uani 1 1 d U
N2 N 0.3047(8) 0.0328(6) 0.2782(7) 0.024(3) Uani 1 1 d .
N3 N 0.5907(6) -0.0507(5) 0.1744(6) 0.019(2) Uani 1 1 d U
N4 N 0.7109(7) 0.0346(5) 0.1678(6) 0.016(2) Uani 1 1 d U
C1 C 0.3859(9) 0.0254(8) 0.2188(8) 0.022(3) Uani 1 1 d U
C2 C 0.3459(9) -0.0922(7) 0.2858(8) 0.021(3) Uani 1 1 d .
H2 H 0.3481 -0.1467 0.3007 0.026 Uiso 1 1 calc R
C3 C 0.2801(10) -0.0377(8) 0.3187(9) 0.027(3) Uani 1 1 d .
H3 H 0.2262 -0.0463 0.3622 0.032 Uiso 1 1 calc R
C4 C 0.4891(8) -0.0913(6) 0.1676(7) 0.017(3) Uani 1 1 d .
H4A H 0.4973 -0.1469 0.1868 0.020 Uiso 1 1 calc R
H4B H 0.4651 -0.0909 0.1035 0.020 Uiso 1 1 calc R
C5 C 0.6053(9) 0.0258(7) 0.1625(8) 0.020(3) Uani 1 1 d U
C6 C 0.7592(9) -0.0381(7) 0.1806(8) 0.024(3) Uani 1 1 d U
H6 H 0.8325 -0.0473 0.1842 0.028 Uiso 1 1 calc R
C7 C 0.6846(9) -0.0925(8) 0.1871(9) 0.027(3) Uani 1 1 d .
H7 H 0.6930 -0.1473 0.1978 0.033 Uiso 1 1 calc R
C8 C 0.2445(9) 0.1049(7) 0.2898(8) 0.020(3) Uani 1 1 d .
C9 C 0.1712(10) 0.1250(8) 0.2220(9) 0.030(4) Uani 1 1 d .
C10 C 0.1163(11) 0.1969(9) 0.2372(9) 0.040(4) Uani 1 1 d .
H10 H 0.0689 0.2144 0.1916 0.048 Uiso 1 1 calc R
C11 C 0.1279(10) 0.2420(8) 0.3137(9) 0.032(3) Uani 1 1 d .
H11 H 0.0878 0.2887 0.3220 0.039 Uiso 1 1 calc R
C12 C 0.1994(10) 0.2180(8) 0.3786(9) 0.028(3) Uani 1 1 d .
H12 H 0.2085 0.2496 0.4315 0.033 Uiso 1 1 calc R
C13 C 0.2590(10) 0.1491(8) 0.3697(8) 0.027(3) Uani 1 1 d .
C14 C 0.1475(9) 0.0736(8) 0.1406(9) 0.034(4) Uani 1 1 d .
H14 H 0.2060 0.0349 0.1334 0.041 Uiso 1 1 calc R
C15 C 0.0445(10) 0.0265(7) 0.1615(9) 0.038(4) Uani 1 1 d .
H15A H 0.0572 -0.0103 0.2117 0.057 Uiso 1 1 calc R
H15B H 0.0232 -0.0029 0.1072 0.057 Uiso 1 1 calc R
H15C H -0.0112 0.0634 0.1786 0.057 Uiso 1 1 calc R
C16 C 0.1372(12) 0.1193(9) 0.0529(9) 0.048(5) Uani 1 1 d .
H16A H 0.0770 0.1549 0.0568 0.072 Uiso 1 1 calc R
H16B H 0.1270 0.0825 0.0021 0.072 Uiso 1 1 calc R
H16C H 0.2010 0.1501 0.0426 0.072 Uiso 1 1 calc R
C17 C 0.3379(12) 0.1271(9) 0.4426(9) 0.045(4) Uani 1 1 d .
H17 H 0.3755 0.0777 0.4248 0.054 Uiso 1 1 calc R
C18 C 0.4195(11) 0.1977(10) 0.4532(10) 0.062(5) Uani 1 1 d .
H18A H 0.4469 0.2122 0.3931 0.093 Uiso 1 1 calc R
H18B H 0.4774 0.1810 0.4925 0.093 Uiso 1 1 calc R
H18C H 0.3843 0.2433 0.4804 0.093 Uiso 1 1 calc R
C19 C 0.2818(12) 0.1150(9) 0.5339(9) 0.050(4) Uani 1 1 d .
H19A H 0.2497 0.1647 0.5532 0.075 Uiso 1 1 calc R
H19B H 0.3326 0.0978 0.5798 0.075 Uiso 1 1 calc R
H19C H 0.2274 0.0747 0.5269 0.075 Uiso 1 1 calc R
C20 C 0.7633(8) 0.1113(8) 0.1610(8) 0.025(3) Uani 1 1 d U
C21 C 0.7899(9) 0.1481(8) 0.2423(9) 0.028(3) Uani 1 1 d U
C22 C 0.8369(9) 0.2213(8) 0.2347(9) 0.027(3) Uani 1 1 d U
H22 H 0.8555 0.2483 0.2890 0.033 Uiso 1 1 calc R
C23 C 0.8578(9) 0.2565(7) 0.1535(10) 0.028(4) Uani 1 1 d .
H23 H 0.8898 0.3070 0.1518 0.034 Uiso 1 1 calc R
C24 C 0.8318(10) 0.2177(8) 0.0726(9) 0.033(4) Uani 1 1 d .
H24 H 0.8463 0.2417 0.0155 0.040 Uiso 1 1 calc R
C25 C 0.7848(10) 0.1442(8) 0.0761(9) 0.031(4) Uani 1 1 d .
C26 C 0.7735(11) 0.1088(8) 0.3348(9) 0.038(4) Uani 1 1 d .
H26 H 0.7514 0.0529 0.3245 0.045 Uiso 1 1 calc R
C27 C 0.6858(12) 0.1517(12) 0.3859(10) 0.069(6) Uani 1 1 d .
H27A H 0.6846 0.2073 0.3676 0.104 Uiso 1 1 calc R
H27B H 0.6983 0.1481 0.4517 0.104 Uiso 1 1 calc R
H27C H 0.6183 0.1273 0.3713 0.104 Uiso 1 1 calc R
C28 C 0.8726(14) 0.1089(11) 0.3951(11) 0.073(6) Uani 1 1 d .
H28A H 0.9312 0.0860 0.3611 0.109 Uiso 1 1 calc R
H28B H 0.8597 0.0776 0.4501 0.109 Uiso 1 1 calc R
H28C H 0.8898 0.1632 0.4124 0.109 Uiso 1 1 calc R
C29 C 0.7597(10) 0.1009(8) -0.0140(8) 0.029(3) Uani 1 1 d .
H29 H 0.7135 0.0550 0.0006 0.035 Uiso 1 1 calc R
C30 C 0.8627(10) 0.0683(8) -0.0563(9) 0.037(4) Uani 1 1 d .
H30A H 0.8475 0.0444 -0.1156 0.055 Uiso 1 1 calc R
H30B H 0.8926 0.0283 -0.0156 0.055 Uiso 1 1 calc R
H30C H 0.9128 0.1115 -0.0641 0.055 Uiso 1 1 calc R
C31 C 0.7025(11) 0.1525(9) -0.0814(9) 0.045(4) Uani 1 1 d .
H31A H 0.6433 0.1782 -0.0510 0.067 Uiso 1 1 calc R
H31B H 0.6765 0.1201 -0.1318 0.067 Uiso 1 1 calc R
H31C H 0.7504 0.1926 -0.1050 0.067 Uiso 1 1 calc R

loop_
_atom_site_aniso_label
_atom_site_aniso_U_11
_atom_site_aniso_U_22
_atom_site_aniso_U_33
_atom_site_aniso_U_23
_atom_site_aniso_U_13
_atom_site_aniso_U_12
Fe1 0.0140(9) 0.0264(11) 0.0219(9) 0.0010(8) -0.0010(8) -0.0003(8)
Br1 0.0341(8) 0.0274(8) 0.0405(8) -0.0033(6) -0.0067(7) 0.0005(6)
Br2 0.0258(7) 0.0493(9) 0.0259(6) 0.0001(7) -0.0078(6) 0.0006(7)
N1 0.006(5) 0.029(6) 0.023(5) 0.012(5) 0.005(4) 0.000(5)
N2 0.038(7) 0.015(7) 0.020(5) 0.001(5) -0.005(5) 0.006(5)
N3 0.014(5) 0.017(5) 0.025(5) -0.002(5) -0.002(4) -0.010(4)
N4 0.009(5) 0.014(5) 0.023(5) 0.003(4) 0.000(4) -0.008(4)
C1 0.014(6) 0.031(7) 0.021(6) 0.008(5) 0.001(5) 0.003(5)
C2 0.022(7) 0.014(8) 0.028(7) 0.008(6) 0.016(6) -0.001(6)
C3 0.026(8) 0.027(9) 0.028(7) 0.005(7) 0.004(7) -0.006(6)
C4 0.023(7) 0.004(6) 0.023(6) 0.003(5) -0.001(6) -0.002(5)
C5 0.017(6) 0.023(6) 0.020(6) -0.002(5) -0.003(5) -0.003(5)
C6 0.016(6) 0.024(7) 0.031(6) 0.007(6) 0.005(5) 0.000(5)
C7 0.018(7) 0.020(8) 0.044(8) 0.008(7) 0.005(7) 0.008(6)
C8 0.016(7) 0.016(8) 0.028(7) 0.000(6) 0.005(6) 0.000(6)
C9 0.011(7) 0.036(10) 0.043(8) 0.000(7) 0.006(7) -0.001(6)
C10 0.032(9) 0.055(11) 0.033(9) -0.001(8) -0.005(7) -0.007(8)
C11 0.025(8) 0.025(9) 0.047(9) -0.007(8) 0.007(7) -0.003(6)
C12 0.034(9) 0.022(9) 0.027(8) -0.007(6) 0.007(7) -0.008(7)
C13 0.021(7) 0.043(10) 0.016(7) -0.014(7) 0.001(6) 0.003(7)
C14 0.011(7) 0.051(10) 0.040(9) -0.014(8) -0.007(6) 0.012(6)
C15 0.029(9) 0.041(9) 0.043(8) 0.003(7) -0.003(7) -0.007(6)
C16 0.039(10) 0.067(12) 0.037(9) -0.012(8) -0.003(7) 0.013(9)
C17 0.049(10) 0.053(11) 0.033(8) -0.012(7) -0.007(8) 0.015(8)
C18 0.030(10) 0.100(14) 0.057(11) -0.020(10) 0.003(8) -0.007(9)
C19 0.054(10) 0.054(11) 0.042(9) 0.011(8) -0.007(8) 0.007(8)
C20 0.008(6) 0.033(7) 0.033(6) 0.008(6) 0.002(5) 0.005(5)
C21 0.011(5) 0.042(7) 0.031(6) 0.008(5) 0.009(5) -0.010(5)
C22 0.015(6) 0.037(7) 0.030(6) 0.000(6) 0.009(5) -0.002(5)
C23 0.008(7) 0.015(8) 0.062(11) 0.010(7) 0.004(6) 0.005(5)
C24 0.029(8) 0.032(10) 0.039(9) 0.014(7) -0.007(7) -0.023(7)
C25 0.008(7) 0.053(11) 0.032(9) -0.006(8) -0.004(6) 0.000(7)
C26 0.052(10) 0.026(9) 0.035(8) 0.014(8) 0.006(8) -0.011(7)
C27 0.042(11) 0.135(18) 0.031(9) 0.013(10) 0.004(9) 0.016(11)
C28 0.075(13) 0.082(13) 0.062(12) 0.039(11) -0.016(10) -0.011(11)
C29 0.036(8) 0.028(8) 0.022(7) 0.004(7) -0.011(7) -0.013(7)
C30 0.041(9) 0.038(10) 0.031(7) -0.010(7) 0.000(7) -0.012(8)
C31 0.030(9) 0.066(11) 0.038(9) -0.007(8) 0.000(8) -0.006(8)

loop_
_atom_type_symbol
_atom_type_description
_atom_type_scat_dispersion_real
_atom_type_scat_dispersion_imag
_atom_type_scat_source
C C 0.0033 0.0016 'International Tables Vol C Tables 4.2.6.8 and 6.1.1.4'
H H 0.0000 0.0000 'International Tables Vol C Tables 4.2.6.8 and 6.1.1.4'
N N 0.0061 0.0033 'International Tables Vol C Tables 4.2.6.8 and 6.1.1.4'
Fe Fe 0.3463 0.8444 'International Tables Vol C Tables 4.2.6.8 and 6.1.1.4'
Br Br -0.2901 2.4595 'International Tables Vol C Tables 4.2.6.8 and 6.1.1.4'

loop_
_geom_angle_atom_site_label_1
_geom_angle_atom_site_label_2
_geom_angle_atom_site_label_3
_geom_angle
C1 Fe1 C5 88.2(5)
C1 Fe1 Br1 115.2(4)
C5 Fe1 Br1 121.1(3)
C1 Fe1 Br2 105.8(3)
C5 Fe1 Br2 99.5(3)
Br1 Fe1 Br2 121.29(8)
C1 N1 C2 113.2(9)
C1 N1 C4 122.8(9)
C2 N1 C4 123.7(10)
C1 N2 C3 111.8(10)
C1 N2 C8 123.7(10)
C3 N2 C8 124.2(10)
C5 N3 C7 113.1(9)
C5 N3 C4 125.0(9)
C7 N3 C4 121.7(9)
C5 N4 C6 110.5(9)
C5 N4 C20 123.1(9)
C6 N4 C20 126.4(9)
N1 C1 N2 102.2(10)
N1 C1 Fe1 120.3(8)
N2 C1 Fe1 137.4(9)
C3 C2 N1 105.2(11)
C3 C2 H2 127.4
N1 C2 H2 127.4
C2 C3 N2 107.6(11)
C2 C3 H3 126.2
N2 C3 H3 126.2
N3 C4 N1 110.9(8)
N3 C4 H4A 109.4
N1 C4 H4A 109.4
N3 C4 H4B 109.4
N1 C4 H4B 109.4
H4A C4 H4B 108.0
N3 C5 N4 103.8(9)
N3 C5 Fe1 119.6(8)
N4 C5 Fe1 136.5(8)
C7 C6 N4 107.9(10)
C7 C6 H6 126.0
N4 C6 H6 126.0
C6 C7 N3 104.6(11)
C6 C7 H7 127.7
N3 C7 H7 127.7
C13 C8 C9 123.2(12)
C13 C8 N2 118.4(11)
C9 C8 N2 118.3(11)
C8 C9 C10 115.1(12)
C8 C9 C14 123.5(12)
C10 C9 C14 121.3(12)
C11 C10 C9 123.7(13)
C11 C10 H10 118.2
C9 C10 H10 118.2
C10 C11 C12 118.3(13)
C10 C11 H11 120.9
C12 C11 H11 120.9
C11 C12 C13 122.7(12)
C11 C12 H12 118.6
C13 C12 H12 118.6
C12 C13 C8 116.9(12)
C12 C13 C17 120.0(12)
C8 C13 C17 123.1(12)
C16 C14 C9 113.4(12)
C16 C14 C15 110.8(11)
C9 C14 C15 107.9(10)
C16 C14 H14 108.2
C9 C14 H14 108.2
C15 C14 H14 108.2
C14 C15 H15A 109.5
C14 C15 H15B 109.5
H15A C15 H15B 109.5
C14 C15 H15C 109.5
H15A C15 H15C 109.5
H15B C15 H15C 109.5
C14 C16 H16A 109.5
C14 C16 H16B 109.5
H16A C16 H16B 109.5
C14 C16 H16C 109.5
H16A C16 H16C 109.5
H16B C16 H16C 109.5
C13 C17 C19 109.9(12)
C13 C17 C18 108.5(12)
C19 C17 C18 108.7(12)
C13 C17 H17 109.9
C19 C17 H17 109.9
C18 C17 H17 109.9
C17 C18 H18A 109.5
C17 C18 H18B 109.5
H18A C18 H18B 109.5
C17 C18 H18C 109.5
H18A C18 H18C 109.5
H18B C18 H18C 109.5
C17 C19 H19A 109.5
C17 C19 H19B 109.5
H19A C19 H19B 109.5
C17 C19 H19C 109.5
H19A C19 H19C 109.5
H19B C19 H19C 109.5
C21 C20 C25 122.7(12)
C21 C20 N4 116.8(11)
C25 C20 N4 120.5(11)
C22 C21 C20 116.1(12)
C22 C21 C26 121.5(12)
C20 C21 C26 122.3(12)
C23 C22 C21 123.4(13)
C23 C22 H22 118.3
C21 C22 H22 118.3
C22 C23 C24 119.5(12)
C22 C23 H23 120.3
C24 C23 H23 120.3
C25 C24 C23 119.7(12)
C25 C24 H24 120.2
C23 C24 H24 120.2
C24 C25 C20 118.7(12)
C24 C25 C29 119.0(12)
C20 C25 C29 122.3(12)
C21 C26 C27 109.2(12)
C21 C26 C28 113.4(11)
C27 C26 C28 108.5(12)
C21 C26 H26 108.6
C27 C26 H26 108.6
C28 C26 H26 108.6
C26 C27 H27A 109.5
C26 C27 H27B 109.5
H27A C27 H27B 109.5
C26 C27 H27C 109.5
H27A C27 H27C 109.5
H27B C27 H27C 109.5
C26 C28 H28A 109.5
C26 C28 H28B 109.5
H28A C28 H28B 109.5
C26 C28 H28C 109.5
H28A C28 H28C 109.5
H28B C28 H28C 109.5
C31 C29 C25 112.7(11)
C31 C29 C30 110.8(11)
C25 C29 C30 109.6(10)
C31 C29 H29 107.9
C25 C29 H29 107.9
C30 C29 H29 107.9
C29 C30 H30A 109.5
C29 C30 H30B 109.5
H30A C30 H30B 109.5
C29 C30 H30C 109.5
H30A C30 H30C 109.5
H30B C30 H30C 109.5
C29 C31 H31A 109.5
C29 C31 H31B 109.5
H31A C31 H31B 109.5
C29 C31 H31C 109.5
H31A C31 H31C 109.5
H31B C31 H31C 109.5

loop_
_geom_bond_atom_site_label_1
_geom_bond_atom_site_label_2
_geom_bond_distance
Fe1 C1 2.092(12)
Fe1 C5 2.107(12)
Fe1 Br1 2.397(2)
Fe1 Br2 2.432(2)
N1 C1 1.358(15)
N1 C2 1.375(14)
N1 C4 1.482(13)
N2 C1 1.360(15)
N2 C3 1.372(14)
N2 C8 1.454(15)
N3 C5 1.323(13)
N3 C7 1.405(14)
N3 C4 1.473(13)
N4 C5 1.358(13)
N4 C6 1.392(14)
N4 C20 1.467(15)
C2 C3 1.339(16)
C2 H2 0.9500
C3 H3 0.9500
C4 H4A 0.9900
C4 H4B 0.9900
C6 C7 1.329(16)
C6 H6 0.9500
C7 H7 0.9500
C8 C13 1.405(16)
C8 C9 1.409(17)
C9 C10 1.423(18)
C9 C14 1.510(18)
C10 C11 1.368(18)
C10 H10 0.9500
C11 C12 1.381(17)
C11 H11 0.9500
C12 C13 1.402(18)
C12 H12 0.9500
C13 C17 1.517(19)
C14 C16 1.509(18)
C14 C15 1.569(17)
C14 H14 1.0000
C15 H15A 0.9800
C15 H15B 0.9800
C15 H15C 0.9800
C16 H16A 0.9800
C16 H16B 0.9800
C16 H16C 0.9800
C17 C19 1.533(19)
C17 C18 1.60(2)
C17 H17 1.0000
C18 H18A 0.9800
C18 H18B 0.9800
C18 H18C 0.9800
C19 H19A 0.9800
C19 H19B 0.9800
C19 H19C 0.9800
C20 C21 1.390(17)
C20 C25 1.392(17)
C21 C22 1.383(18)
C21 C26 1.528(17)
C22 C23 1.359(17)
C22 H22 0.9500
C23 C24 1.397(18)
C23 H23 0.9500
C24 C25 1.385(18)
C24 H24 0.9500
C25 C29 1.548(17)
C26 C27 1.533(19)
C26 C28 1.54(2)
C26 H26 1.0000
C27 H27A 0.9800
C27 H27B 0.9800
C27 H27C 0.9800
C28 H28A 0.9800
C28 H28B 0.9800
C28 H28C 0.9800
C29 C31 1.509(18)
C29 C30 1.556(18)
C29 H29 1.0000
C30 H30A 0.9800
C30 H30B 0.9800
C30 H30C 0.9800
C31 H31A 0.9800
C31 H31B 0.9800
C31 H31C 0.9800

loop_
_geom_torsion_atom_site_label_1
_geom_torsion_atom_site_label_2
_geom_torsion_atom_site_label_3
_geom_torsion_atom_site_label_4
_geom_torsion
C2 N1 C1 N2 0.5(12)
C4 N1 C1 N2 175.0(9)
C2 N1 C1 Fe1 177.4(8)
C4 N1 C1 Fe1 -8.1(14)
C3 N2 C1 N1 -0.4(12)
C8 N2 C1 N1 -174.2(10)
C3 N2 C1 Fe1 -176.4(10)
C8 N2 C1 Fe1 9.8(18)
C5 Fe1 C1 N1 -30.1(9)
Br1 Fe1 C1 N1 -153.9(8)
Br2 Fe1 C1 N1 69.3(9)
C5 Fe1 C1 N2 145.4(13)
Br1 Fe1 C1 N2 21.6(13)
Br2 Fe1 C1 N2 -115.2(12)
C1 N1 C2 C3 -0.5(14)
C4 N1 C2 C3 -174.9(10)
N1 C2 C3 N2 0.2(13)
C1 N2 C3 C2 0.1(14)
C8 N2 C3 C2 173.9(11)
C5 N3 C4 N1 -52.2(14)
C7 N3 C4 N1 133.4(10)
C1 N1 C4 N3 55.2(13)
C2 N1 C4 N3 -130.8(10)
C7 N3 C5 N4 -0.2(13)
C4 N3 C5 N4 -175.1(9)
C7 N3 C5 Fe1 177.0(8)
C4 N3 C5 Fe1 2.1(15)
C6 N4 C5 N3 1.6(13)
C20 N4 C5 N3 -178.2(10)
C6 N4 C5 Fe1 -175.0(10)
C20 N4 C5 Fe1 5.3(17)
C1 Fe1 C5 N3 33.3(9)
Br1 Fe1 C5 N3 151.9(8)
Br2 Fe1 C5 N3 -72.4(9)
C1 Fe1 C5 N4 -150.6(12)
Br1 Fe1 C5 N4 -32.0(13)
Br2 Fe1 C5 N4 103.7(11)
C5 N4 C6 C7 -2.4(14)
C20 N4 C6 C7 177.4(11)
N4 C6 C7 N3 2.1(14)
C5 N3 C7 C6 -1.2(14)
C4 N3 C7 C6 173.9(10)
C1 N2 C8 C13 -107.5(13)
C3 N2 C8 C13 79.4(15)
C1 N2 C8 C9 75.2(14)
C3 N2 C8 C9 -97.9(13)
C13 C8 C9 C10 3.7(18)
N2 C8 C9 C10 -179.1(11)
C13 C8 C9 C14 -173.6(12)
N2 C8 C9 C14 3.5(17)
C8 C9 C10 C11 -3.5(19)
C14 C9 C10 C11 173.9(13)
C9 C10 C11 C12 2(2)
C10 C11 C12 C13 -0.9(19)
C11 C12 C13 C8 1.2(19)
C11 C12 C13 C17 178.7(12)
C9 C8 C13 C12 -2.7(18)
N2 C8 C13 C12 -179.8(11)
C9 C8 C13 C17 179.9(12)
N2 C8 C13 C17 2.8(18)
C8 C9 C14 C16 -137.8(12)
C10 C9 C14 C16 45.0(16)
C8 C9 C14 C15 99.1(13)
C10 C9 C14 C15 -78.1(15)
C12 C13 C17 C19 61.1(17)
C8 C13 C17 C19 -121.5(14)
C12 C13 C17 C18 -57.6(16)
C8 C13 C17 C18 119.8(14)
C5 N4 C20 C21 97.3(13)
C6 N4 C20 C21 -82.5(15)
C5 N4 C20 C25 -82.9(14)
C6 N4 C20 C25 97.4(14)
C25 C20 C21 C22 1.8(18)
N4 C20 C21 C22 -178.4(10)
C25 C20 C21 C26 -175.3(12)
N4 C20 C21 C26 4.5(17)
C20 C21 C22 C23 -0.6(19)
C26 C21 C22 C23 176.5(12)
C21 C22 C23 C24 -0.4(19)
C22 C23 C24 C25 0.3(19)
C23 C24 C25 C20 1(2)
C23 C24 C25 C29 -178.1(11)
C21 C20 C25 C24 -1.9(19)
N4 C20 C25 C24 178.3(11)
C21 C20 C25 C29 177.0(12)
N4 C20 C25 C29 -2.9(18)
C22 C21 C26 C27 72.5(16)
C20 C21 C26 C27 -110.6(15)
C22 C21 C26 C28 -48.6(19)
C20 C21 C26 C28 128.3(14)
C24 C25 C29 C31 -49.5(17)
C20 C25 C29 C31 131.6(13)
C24 C25 C29 C30 74.3(15)
C20 C25 C29 C30 -104.6(13)
